data_7154861
loop_
_publ_author_name
'Miliutina, Mariia'
'Ejaz, Syeda Abida'
'Iaroshenko, Viktor O.'
'Villinger, Alexander'
'Iqbal, Jamshed'
'Langer, Peter'

_publ_section_title
;
 Synthesis of 3,3'-carbonyl-bis(chromones) and their activity as mammalian
 alkaline phosphatase inhibitors.
;
_journal_issue 2
_journal_name_full 'Organic &amp; biomolecular chemistry'
_journal_page_first 495
_journal_page_last 502
_journal_paper_doi 10.1039/c5ob01350j
_journal_volume 14
_journal_year 2015
_chemical_formula_moiety 'C21 H14 O7'
_chemical_formula_sum 'C21 H14 O7'
_chemical_formula_weight 378.32
_chemical_name_systematic
;
3,3'-carbonylbis(6-methoxy-4<i>H</i>-chromen-4-one)
;
_space_group_crystal_system triclinic
_space_group_IT_number 2
_space_group_name_Hall '-P 1'
_space_group_name_H-M_alt 'P -1'
_symmetry_space_group_name_Hall '-P 1'
_symmetry_space_group_name_H-M 'P -1'
_atom_sites_solution_hydrogens geom
_audit_creation_method SHELXL-2013
_audit_update_record
;
2015-06-08 deposited with the CCDC.
2015-10-15 downloaded from the CCDC.
;
_cell_angle_alpha 74.281(2)
_cell_angle_beta 81.211(2)
_cell_angle_gamma 68.824(2)
_cell_formula_units_Z 2
_cell_length_a 6.9459(3)
_cell_length_b 8.6534(4)
_cell_length_c 14.8426(7)
_cell_measurement_reflns_used 8275
_cell_measurement_temperature 173(2)
_cell_measurement_theta_max 30.01
_cell_measurement_theta_min 2.60
_cell_volume 799.27(6)
_computing_cell_refinement 'Bruker Apex V7.51A'
_computing_data_collection 'Bruker Apex V7.51A'
_computing_data_reduction 'Bruker SAINT'
_computing_molecular_graphics 'ORTEP-3v2.01 (Farrugia, 1997)'
_computing_publication_material SHELXL-2013
_computing_structure_refinement 'SHELXL-2013 (Sheldrick, 2013)'
_computing_structure_solution 'SHELXS-2013 (Sheldrick, 2013)'
_diffrn_ambient_temperature 173(2)
_diffrn_measured_fraction_theta_full 0.999
_diffrn_measured_fraction_theta_max 0.998
_diffrn_measurement_device_type 'Bruker Apex Kappa II-CCD-diffractometer'
_diffrn_measurement_method 'phi and omega scans'
_diffrn_radiation_monochromator graphite
_diffrn_radiation_source 'sealed tube'
_diffrn_radiation_type MoK\a
_diffrn_radiation_wavelength 0.71073
_diffrn_reflns_av_R_equivalents 0.0268
_diffrn_reflns_av_unetI/netI 0.0242
_diffrn_reflns_laue_measured_fraction_full 0.999
_diffrn_reflns_laue_measured_fraction_max 0.998
_diffrn_reflns_limit_h_max 9
_diffrn_reflns_limit_h_min -9
_diffrn_reflns_limit_k_max 11
_diffrn_reflns_limit_k_min -11
_diffrn_reflns_limit_l_max 20
_diffrn_reflns_limit_l_min -20
_diffrn_reflns_number 20387
_diffrn_reflns_point_group_measured_fraction_full 0.999
_diffrn_reflns_point_group_measured_fraction_max 0.998
_diffrn_reflns_theta_full 25.242
_diffrn_reflns_theta_max 28.997
_diffrn_reflns_theta_min 2.654
_exptl_absorpt_coefficient_mu 0.120
_exptl_absorpt_correction_T_max 0.7460
_exptl_absorpt_correction_T_min 0.7029
_exptl_absorpt_correction_type multi-scan
_exptl_absorpt_process_details '(SADABS; Sheldrick, 2004)'
_exptl_crystal_colour colourless
_exptl_crystal_density_diffrn 1.572
_exptl_crystal_description block
_exptl_crystal_F_000 392
_exptl_crystal_size_max 0.270
_exptl_crystal_size_mid 0.160
_exptl_crystal_size_min 0.070
_refine_diff_density_max 0.395
_refine_diff_density_min -0.241
_refine_diff_density_rms 0.047
_refine_ls_extinction_method none
_refine_ls_goodness_of_fit_ref 1.062
_refine_ls_hydrogen_treatment constr
_refine_ls_matrix_type full
_refine_ls_number_parameters 255
_refine_ls_number_reflns 4243
_refine_ls_number_restraints 0
_refine_ls_restrained_S_all 1.062
_refine_ls_R_factor_all 0.0491
_refine_ls_R_factor_gt 0.0387
_refine_ls_shift/su_max 0.001
_refine_ls_shift/su_mean 0.000
_refine_ls_structure_factor_coef Fsqd
_refine_ls_weighting_details 'w=1/[\s^2^(Fo^2^)+(0.0493P)^2^+0.2363P] where P=(Fo^2^+2Fc^2^)/3'
_refine_ls_weighting_scheme calc
_refine_ls_wR_factor_gt 0.0984
_refine_ls_wR_factor_ref 0.1057
_reflns_Friedel_coverage 0.000
_reflns_number_gt 3472
_reflns_number_total 4243
_reflns_threshold_expression 'I > 2\s(I)'
_cod_data_source_file c5ob01350j2.cif
_cod_data_source_block ah_mm2931
_cod_database_code 7154861
_shelx_space_group_comment
;
The symmetry employed for this shelxl refinement is uniquely defined
by the following loop, which should always be used as a source of
symmetry information in preference to the above space-group names.
They are only intended as comments.
;
_shelx_estimated_absorpt_t_min 0.968
_shelx_estimated_absorpt_t_max 0.992
_shelxl_version_number 2013-4

loop_
_space_group_symop_operation_xyz
'x, y, z'
'-x, -y, -z'

loop_
_atom_site_label
_atom_site_type_symbol
_atom_site_fract_x
_atom_site_fract_y
_atom_site_fract_z
_atom_site_U_iso_or_equiv
_atom_site_adp_type
_atom_site_occupancy
_atom_site_site_symmetry_order
_atom_site_calc_flag
_atom_site_refinement_flags_posn
_atom_site_refinement_flags_adp
O1 O 0.83376(15) 0.78470(11) 0.72487(6) 0.0278(2) Uani 1 1 d . .
O2 O 1.03438(13) 0.35665(12) 0.95285(6) 0.0257(2) Uani 1 1 d . .
O3 O 0.46310(14) 0.03891(12) 1.11033(6) 0.0298(2) Uani 1 1 d . .
O4 O 0.49272(13) 0.50625(11) 0.82492(6) 0.0256(2) Uani 1 1 d . .
O5 O 0.70986(13) 0.71269(10) 0.48518(6) 0.01980(18) Uani 1 1 d . .
O6 O 0.77588(14) 0.08596(11) 0.43832(6) 0.0241(2) Uani 1 1 d . .
O7 O 0.86992(14) 0.29932(11) 0.70777(6) 0.0255(2) Uani 1 1 d . .
C1 C 0.81240(17) 0.64784(15) 0.73185(8) 0.0194(2) Uani 1 1 d . .
C3 C 0.99536(19) 0.47585(16) 0.87202(8) 0.0230(2) Uani 1 1 d . .
H3 H 1.0948 0.5305 0.8467 0.028 Uiso 1 1 calc R U
C4 C 0.88916(18) 0.27838(16) 0.99160(8) 0.0210(2) Uani 1 1 d . .
C5 C 0.93931(19) 0.15027(17) 1.07220(9) 0.0255(3) Uani 1 1 d . .
H5 H 1.0674 0.1205 1.0989 0.031 Uiso 1 1 calc R U
C6 C 0.8013(2) 0.06588(16) 1.11354(8) 0.0245(3) Uani 1 1 d . .
H6 H 0.8356 -0.0241 1.1681 0.029 Uiso 1 1 calc R U
C7 C 0.61026(19) 0.11326(16) 1.07474(8) 0.0222(2) Uani 1 1 d . .
C8 C 0.56171(18) 0.24209(15) 0.99456(8) 0.0213(2) Uani 1 1 d . .
H8 H 0.4318 0.2742 0.9689 0.026 Uiso 1 1 calc R U
C9 C 0.70159(18) 0.32557(15) 0.95083(8) 0.0188(2) Uani 1 1 d . .
C10 C 0.65761(18) 0.45584(15) 0.86252(8) 0.0188(2) Uani 1 1 d . .
C11 C 0.82507(18) 0.52326(15) 0.82441(8) 0.0196(2) Uani 1 1 d . .
C12 C 0.5038(2) -0.09551(17) 1.19251(9) 0.0304(3) Uani 1 1 d . .
H12A H 0.3873 -0.1385 1.2090 0.046 Uiso 1 1 calc R U
H12B H 0.5220 -0.0528 1.2443 0.046 Uiso 1 1 calc R U
H12C H 0.6301 -0.1879 1.1809 0.046 Uiso 1 1 calc R U
C13 C 0.78224(17) 0.59989(15) 0.64691(8) 0.0175(2) Uani 1 1 d . .
C14 C 0.73672(17) 0.72832(15) 0.56910(8) 0.0190(2) Uani 1 1 d . .
H14 H 0.7227 0.8388 0.5746 0.023 Uiso 1 1 calc R U
C15 C 0.73250(16) 0.55281(14) 0.47539(8) 0.0170(2) Uani 1 1 d . .
C16 C 0.70058(17) 0.54296(15) 0.38749(8) 0.0193(2) Uani 1 1 d . .
H16 H 0.6683 0.6423 0.3377 0.023 Uiso 1 1 calc R U
C17 C 0.71592(17) 0.38840(15) 0.37263(8) 0.0190(2) Uani 1 1 d . .
H17 H 0.6936 0.3808 0.3127 0.023 Uiso 1 1 calc R U
C18 C 0.76472(17) 0.24233(14) 0.44656(8) 0.0179(2) Uani 1 1 d . .
C19 C 0.79868(17) 0.25286(15) 0.53406(8) 0.0178(2) Uani 1 1 d . .
H19 H 0.8330 0.1533 0.5837 0.021 Uiso 1 1 calc R U
C20 C 0.78258(16) 0.40956(14) 0.54945(7) 0.0164(2) Uani 1 1 d . .
C21 C 0.81521(17) 0.42502(15) 0.64246(8) 0.0175(2) Uani 1 1 d . .
C22 C 0.77380(19) 0.06732(16) 0.34528(8) 0.0231(3) Uani 1 1 d . .
H22A H 0.6394 0.1387 0.3199 0.035 Uiso 1 1 calc R U
H22B H 0.7971 -0.0522 0.3474 0.035 Uiso 1 1 calc R U
H22C H 0.8835 0.1027 0.3051 0.035 Uiso 1 1 calc R U

loop_
_atom_site_aniso_label
_atom_site_aniso_U_11
_atom_site_aniso_U_22
_atom_site_aniso_U_33
_atom_site_aniso_U_23
_atom_site_aniso_U_13
_atom_site_aniso_U_12
O1 0.0378(5) 0.0249(5) 0.0270(5) -0.0089(4) 0.0005(4) -0.0169(4)
O2 0.0221(4) 0.0329(5) 0.0241(4) -0.0031(4) -0.0064(3) -0.0122(4)
O3 0.0336(5) 0.0324(5) 0.0228(4) 0.0055(4) -0.0063(4) -0.0173(4)
O4 0.0226(4) 0.0321(5) 0.0211(4) -0.0006(4) -0.0055(3) -0.0104(4)
O5 0.0243(4) 0.0163(4) 0.0192(4) -0.0021(3) -0.0030(3) -0.0081(3)
O6 0.0353(5) 0.0204(4) 0.0194(4) -0.0061(3) -0.0042(3) -0.0107(4)
O7 0.0386(5) 0.0190(4) 0.0177(4) -0.0019(3) -0.0054(4) -0.0085(4)
C1 0.0171(5) 0.0223(6) 0.0206(5) -0.0078(4) 0.0017(4) -0.0079(5)
C3 0.0242(6) 0.0267(6) 0.0217(6) -0.0076(5) -0.0007(5) -0.0119(5)
C4 0.0211(6) 0.0236(6) 0.0201(5) -0.0073(5) -0.0021(4) -0.0077(5)
C5 0.0230(6) 0.0303(7) 0.0220(6) -0.0060(5) -0.0074(5) -0.0053(5)
C6 0.0297(6) 0.0239(6) 0.0175(5) -0.0026(5) -0.0054(5) -0.0062(5)
C7 0.0264(6) 0.0237(6) 0.0181(5) -0.0059(5) -0.0008(4) -0.0097(5)
C8 0.0214(6) 0.0237(6) 0.0192(5) -0.0047(5) -0.0040(4) -0.0073(5)
C9 0.0200(5) 0.0206(6) 0.0163(5) -0.0060(4) -0.0021(4) -0.0056(5)
C10 0.0204(5) 0.0207(6) 0.0168(5) -0.0069(4) -0.0015(4) -0.0067(5)
C11 0.0222(6) 0.0217(6) 0.0175(5) -0.0076(4) 0.0001(4) -0.0088(5)
C12 0.0423(8) 0.0271(7) 0.0211(6) 0.0015(5) -0.0037(5) -0.0155(6)
C13 0.0160(5) 0.0191(6) 0.0186(5) -0.0054(4) 0.0005(4) -0.0074(4)
C14 0.0183(5) 0.0194(6) 0.0211(5) -0.0066(4) 0.0005(4) -0.0078(4)
C15 0.0150(5) 0.0165(5) 0.0197(5) -0.0041(4) -0.0003(4) -0.0059(4)
C16 0.0190(5) 0.0201(6) 0.0170(5) -0.0006(4) -0.0026(4) -0.0064(5)
C17 0.0168(5) 0.0239(6) 0.0167(5) -0.0053(4) -0.0021(4) -0.0063(5)
C18 0.0164(5) 0.0181(6) 0.0200(5) -0.0062(4) -0.0010(4) -0.0056(4)
C19 0.0182(5) 0.0170(6) 0.0167(5) -0.0020(4) -0.0020(4) -0.0053(4)
C20 0.0146(5) 0.0189(6) 0.0160(5) -0.0040(4) -0.0002(4) -0.0063(4)
C21 0.0171(5) 0.0194(6) 0.0165(5) -0.0041(4) 0.0002(4) -0.0071(4)
C22 0.0279(6) 0.0238(6) 0.0211(6) -0.0092(5) -0.0035(5) -0.0092(5)

loop_
_atom_type_symbol
_atom_type_description
_atom_type_scat_dispersion_real
_atom_type_scat_dispersion_imag
_atom_type_scat_source
C C 0.0033 0.0016 'International Tables Vol C Tables 4.2.6.8 and 6.1.1.4'
H H 0.0000 0.0000 'International Tables Vol C Tables 4.2.6.8 and 6.1.1.4'
O O 0.0106 0.0060 'International Tables Vol C Tables 4.2.6.8 and 6.1.1.4'

loop_
_geom_angle_atom_site_label_1
_geom_angle_atom_site_label_2
_geom_angle_atom_site_label_3
_geom_angle
C3 O2 C4 118.39(9)
C7 O3 C12 118.34(10)
C14 O5 C15 118.17(9)
C18 O6 C22 116.81(9)
O1 C1 C11 120.55(10)
O1 C1 C13 120.34(10)
C11 C1 C13 119.05(10)
O2 C3 C11 124.55(11)
O2 C3 H3 117.7
C11 C3 H3 117.7
C5 C4 O2 116.75(10)
C5 C4 C9 121.64(11)
O2 C4 C9 121.61(11)
C4 C5 C6 119.39(11)
C4 C5 H5 120.3
C6 C5 H5 120.3
C5 C6 C7 119.94(11)
C5 C6 H6 120.0
C7 C6 H6 120.0
O3 C7 C8 115.42(10)
O3 C7 C6 124.54(11)
C8 C7 C6 120.04(11)
C7 C8 C9 120.63(10)
C7 C8 H8 119.7
C9 C8 H8 119.7
C8 C9 C4 118.33(11)
C8 C9 C10 121.33(10)
C4 C9 C10 120.31(10)
O4 C10 C11 122.93(11)
O4 C10 C9 123.16(10)
C11 C10 C9 113.90(10)
C3 C11 C10 121.01(11)
C3 C11 C1 117.98(10)
C10 C11 C1 121.01(10)
O3 C12 H12A 109.5
O3 C12 H12B 109.5
H12A C12 H12B 109.5
O3 C12 H12C 109.5
H12A C12 H12C 109.5
H12B C12 H12C 109.5
C14 C13 C21 120.19(10)
C14 C13 C1 115.57(10)
C21 C13 C1 124.06(10)
O5 C14 C13 125.43(10)
O5 C14 H14 117.3
C13 C14 H14 117.3
O5 C15 C16 116.20(10)
O5 C15 C20 122.16(10)
C16 C15 C20 121.64(10)
C17 C16 C15 119.69(10)
C17 C16 H16 120.2
C15 C16 H16 120.2
C16 C17 C18 119.66(10)
C16 C17 H17 120.2
C18 C17 H17 120.2
O6 C18 C19 116.49(10)
O6 C18 C17 123.17(10)
C19 C18 C17 120.31(10)
C18 C19 C20 120.17(10)
C18 C19 H19 119.9
C20 C19 H19 119.9
C15 C20 C19 118.52(10)
C15 C20 C21 120.13(10)
C19 C20 C21 121.35(10)
O7 C21 C13 124.65(10)
O7 C21 C20 121.48(10)
C13 C21 C20 113.85(10)
O6 C22 H22A 109.5
O6 C22 H22B 109.5
H22A C22 H22B 109.5
O6 C22 H22C 109.5
H22A C22 H22C 109.5
H22B C22 H22C 109.5

loop_
_geom_bond_atom_site_label_1
_geom_bond_atom_site_label_2
_geom_bond_distance
O1 C1 1.2211(14)
O2 C3 1.3429(15)
O2 C4 1.3828(14)
O3 C7 1.3652(15)
O3 C12 1.4211(15)
O4 C10 1.2312(13)
O5 C14 1.3362(13)
O5 C15 1.3801(13)
O6 C18 1.3649(14)
O6 C22 1.4359(13)
O7 C21 1.2287(14)
C1 C11 1.4909(16)
C1 C13 1.4941(15)
C3 C11 1.3471(16)
C3 H3 0.9500
C4 C5 1.3825(17)
C4 C9 1.3975(15)
C5 C6 1.3828(18)
C5 H5 0.9500
C6 C7 1.4046(17)
C6 H6 0.9500
C7 C8 1.3802(16)
C8 C9 1.3955(16)
C8 H8 0.9500
C9 C10 1.4680(16)
C10 C11 1.4573(16)
C12 H12A 0.9800
C12 H12B 0.9800
C12 H12C 0.9800
C13 C14 1.3532(16)
C13 C21 1.4649(16)
C14 H14 0.9500
C15 C16 1.3860(15)
C15 C20 1.3903(15)
C16 C17 1.3779(16)
C16 H16 0.9500
C17 C18 1.4032(16)
C17 H17 0.9500
C18 C19 1.3870(15)
C19 C20 1.3978(16)
C19 H19 0.9500
C20 C21 1.4808(15)
C22 H22A 0.9800
C22 H22B 0.9800
C22 H22C 0.9800

loop_
_geom_torsion_atom_site_label_1
_geom_torsion_atom_site_label_2
_geom_torsion_atom_site_label_3
_geom_torsion_atom_site_label_4
_geom_torsion
C4 O2 C3 C11 -1.28(18)
C3 O2 C4 C5 176.78(11)
C3 O2 C4 C9 -2.72(17)
O2 C4 C5 C6 -179.23(11)
C9 C4 C5 C6 0.27(19)
C4 C5 C6 C7 -1.41(19)
C12 O3 C7 C8 179.58(11)
C12 O3 C7 C6 0.23(18)
C5 C6 C7 O3 -179.65(12)
C5 C6 C7 C8 1.03(19)
O3 C7 C8 C9 -178.87(11)
C6 C7 C8 C9 0.51(18)
C7 C8 C9 C4 -1.61(17)
C7 C8 C9 C10 176.36(11)
C5 C4 C9 C8 1.24(18)
O2 C4 C9 C8 -179.29(10)
C5 C4 C9 C10 -176.76(11)
O2 C4 C9 C10 2.71(18)
C8 C9 C10 O4 4.38(18)
C4 C9 C10 O4 -177.68(11)
C8 C9 C10 C11 -177.00(10)
C4 C9 C10 C11 0.94(16)
O2 C3 C11 C10 5.15(19)
O2 C3 C11 C1 -175.31(11)
O4 C10 C11 C3 173.92(11)
C9 C10 C11 C3 -4.69(16)
O4 C10 C11 C1 -5.60(18)
C9 C10 C11 C1 175.78(10)
O1 C1 C11 C3 -54.40(16)
C13 C1 C11 C3 122.99(12)
O1 C1 C11 C10 125.13(12)
C13 C1 C11 C10 -57.47(15)
O1 C1 C13 C14 -13.54(16)
C11 C1 C13 C14 169.06(10)
O1 C1 C13 C21 161.41(11)
C11 C1 C13 C21 -15.99(16)
C15 O5 C14 C13 -0.91(16)
C21 C13 C14 O5 2.73(18)
C1 C13 C14 O5 177.89(10)
C14 O5 C15 C16 179.18(10)
C14 O5 C15 C20 -0.24(15)
O5 C15 C16 C17 -178.60(10)
C20 C15 C16 C17 0.83(17)
C15 C16 C17 C18 -0.31(17)
C22 O6 C18 C19 -170.40(10)
C22 O6 C18 C17 11.42(16)
C16 C17 C18 O6 177.73(10)
C16 C17 C18 C19 -0.39(17)
O6 C18 C19 C20 -177.64(10)
C17 C18 C19 C20 0.60(17)
O5 C15 C20 C19 178.78(10)
C16 C15 C20 C19 -0.61(16)
O5 C15 C20 C21 -0.50(16)
C16 C15 C20 C21 -179.89(10)
C18 C19 C20 C15 -0.10(16)
C18 C19 C20 C21 179.17(10)
C14 C13 C21 O7 175.12(11)
C1 C13 C21 O7 0.39(18)
C14 C13 C21 C20 -3.14(15)
C1 C13 C21 C20 -177.87(10)
C15 C20 C21 O7 -176.22(10)
C19 C20 C21 O7 4.52(17)
C15 C20 C21 C13 2.10(15)
C19 C20 C21 C13 -177.16(10)
